data_2209897
loop_
_publ_author_name
'Kubo, Takashi'
'Nakasuji, Kazuhiro'

_publ_section_title
;
 Bis(9-phenanthryl)ethyne
;
_journal_coeditor_code IS2050
_journal_issue 8
_journal_name_full 'Acta Crystallographica Section E'
_journal_page_first o3410
_journal_page_last o3411
_journal_paper_doi 10.1107/S1600536806022744
_journal_volume 62
_journal_year 2006
_chemical_formula_iupac 'C30 H18'
_chemical_formula_moiety 'C30 H18'
_chemical_formula_sum 'C30 H18'
_chemical_formula_weight 378.47
_chemical_name_systematic
;
Bis(9-phenanthryl)ethyne
;
_space_group_IT_number 14
_symmetry_cell_setting monoclinic
_symmetry_space_group_name_Hall '-P 2ybc'
_symmetry_space_group_name_H-M 'P 1 21/c 1'
_cell_angle_alpha 90.0000
_cell_angle_beta 102.0338(13)
_cell_angle_gamma 90.0000
_cell_formula_units_Z 2
_cell_length_a 9.3403(8)
_cell_length_b 15.2266(11)
_cell_length_c 6.9007(5)
_cell_measurement_reflns_used 2216
_cell_measurement_temperature 150(2)
_cell_measurement_theta_max 27.5
_cell_measurement_theta_min 4.0
_cell_volume 959.86(13)
_computing_cell_refinement CrystalClear
_computing_data_collection 'CrystalClear (Rigaku/MSC, 2002)'
_computing_data_reduction 'TEXSAN (Rigaku/MSC, 2004)'
_computing_molecular_graphics 'ORTEP-3 (Farrugia, 1997)'
_computing_publication_material TEXSAN
_computing_structure_refinement 'SHELXL97 (Sheldrick, 1997)'
_computing_structure_solution 'SHELXS97 (Sheldrick, 1997)'
_diffrn_detector_area_resol_mean 14.63
_diffrn_measured_fraction_theta_full 0.978
_diffrn_measured_fraction_theta_max 0.978
_diffrn_measurement_device_type 'Rigaku/MSC Mercury CCD'
_diffrn_measurement_method \w
_diffrn_radiation_type 'Mo K\a'
_diffrn_radiation_wavelength 0.7107
_diffrn_reflns_av_R_equivalents 0.0190
_diffrn_reflns_av_sigmaI/netI 0.0127
_diffrn_reflns_limit_h_max 12
_diffrn_reflns_limit_h_min -12
_diffrn_reflns_limit_k_max 19
_diffrn_reflns_limit_k_min -19
_diffrn_reflns_limit_l_max 8
_diffrn_reflns_limit_l_min -8
_diffrn_reflns_number 9274
_diffrn_reflns_theta_full 27.47
_diffrn_reflns_theta_max 27.47
_diffrn_reflns_theta_min 4.03
_diffrn_standards_decay_% 0
_diffrn_standards_number 0
_exptl_absorpt_coefficient_mu 0.074
_exptl_absorpt_correction_type none
_exptl_crystal_colour Colorless
_exptl_crystal_density_diffrn 1.309
_exptl_crystal_density_method 'not measured'
_exptl_crystal_description Prism
_exptl_crystal_F_000 396
_exptl_crystal_size_max 0.450
_exptl_crystal_size_mid 0.300
_exptl_crystal_size_min 0.200
_refine_diff_density_max 0.325
_refine_diff_density_min -0.194
_refine_ls_extinction_method none
_refine_ls_goodness_of_fit_ref 1.097
_refine_ls_hydrogen_treatment constr
_refine_ls_number_parameters 145
_refine_ls_number_reflns 2151
_refine_ls_restrained_S_all 1.097
_refine_ls_R_factor_all 0.0475
_refine_ls_R_factor_gt 0.0454
_refine_ls_shift/su_max 0.0000
_refine_ls_structure_factor_coef Fsqd
_refine_ls_weighting_details 'calc w=1/[\s^2^(Fo^2^)+(0.0872P)^2^+0.1528P] where P=(Fo^2^+2Fc^2^)/3'
_refine_ls_weighting_scheme calc
_refine_ls_wR_factor_gt 0.1342
_refine_ls_wR_factor_ref 0.1373
_reflns_number_gt 2036
_reflns_number_total 2151
_reflns_threshold_expression I>2\s(I)
_cod_data_source_file is2050.cif
_cod_data_source_block I
_cod_original_sg_symbol_H-M 'P 21/c'
_cod_database_code 2209897
_cod_database_fobs_code 2209897

loop_
_symmetry_equiv_pos_as_xyz
'x, y, z'
'-x, y+1/2, -z+1/2'
'-x, -y, -z'
'x, -y-1/2, z-1/2'

loop_
_atom_site_type_symbol
_atom_site_label
_atom_site_fract_x
_atom_site_fract_y
_atom_site_fract_z
_atom_site_U_iso_or_equiv
_atom_site_adp_type
_atom_site_calc_flag
_atom_site_refinement_flags
_atom_site_occupancy
C C1 0.47993(11) 0.01799(6) 0.92192(15) 0.0240(2) Uani d . 1
C C2 0.43548(11) 0.06022(6) 0.73302(14) 0.0212(2) Uani d . 1
C C3 0.29146(11) 0.06268(6) 0.64007(15) 0.0234(3) Uani d . 1
C C4 0.24495(11) 0.10142(6) 0.44845(15) 0.0213(2) Uani d . 1
C C5 0.09541(12) 0.10037(7) 0.35211(17) 0.0268(3) Uani d . 1
C C6 0.05009(12) 0.13640(7) 0.16696(18) 0.0314(3) Uani d . 1
C C7 0.15306(13) 0.17465(7) 0.07087(16) 0.0312(3) Uani d . 1
C C8 0.29921(12) 0.17623(7) 0.16138(16) 0.0268(3) Uani d . 1
C C9 0.34933(11) 0.13988(6) 0.35194(15) 0.0205(2) Uani d . 1
C C10 0.50284(11) 0.14027(6) 0.45150(15) 0.0201(2) Uani d . 1
C C11 0.61247(11) 0.17975(6) 0.36754(16) 0.0250(3) Uani d . 1
C C12 0.75734(12) 0.17803(7) 0.46387(17) 0.0284(3) Uani d . 1
C C13 0.79952(11) 0.13606(7) 0.64737(17) 0.0283(3) Uani d . 1
C C14 0.69535(11) 0.09771(7) 0.73422(15) 0.0246(3) Uani d . 1
C C15 0.54608(11) 0.09947(6) 0.63996(14) 0.0202(2) Uani d . 1
H H1 0.2203 0.0380 0.7043 0.032(3) Uiso calc R 1
H H2 0.0254 0.0744 0.4165 0.041(4) Uiso calc R 1
H H3 -0.0506 0.1354 0.1042 0.046(4) Uiso calc R 1
H H4 0.1218 0.1996 -0.0572 0.044(4) Uiso calc R 1
H H5 0.3676 0.2023 0.0944 0.039(4) Uiso calc R 1
H H6 0.5859 0.2080 0.2424 0.033(3) Uiso calc R 1
H H7 0.8292 0.2056 0.4053 0.037(4) Uiso calc R 1
H H8 0.8998 0.1341 0.7117 0.041(4) Uiso calc R 1
H H9 0.7243 0.0697 0.8593 0.035(3) Uiso calc R 1

loop_
_atom_site_aniso_label
_atom_site_aniso_U_11
_atom_site_aniso_U_22
_atom_site_aniso_U_33
_atom_site_aniso_U_12
_atom_site_aniso_U_13
_atom_site_aniso_U_23
C1 0.0263(5) 0.0253(5) 0.0205(5) 0.0005(3) 0.0054(4) 0.0019(4)
C2 0.0272(5) 0.0199(5) 0.0167(5) 0.0001(3) 0.0047(4) 0.0023(3)
C3 0.0259(5) 0.0242(5) 0.0209(5) 0.0021(4) 0.0070(4) 0.0006(3)
C4 0.0231(5) 0.0199(5) 0.0201(5) -0.0001(3) 0.0029(4) 0.0014(3)
C5 0.0228(5) 0.0286(5) 0.0282(6) 0.0017(4) 0.0035(4) -0.0009(4)
C6 0.0252(5) 0.0352(6) 0.0296(6) 0.0015(4) -0.0039(4) 0.0008(4)
C7 0.0332(6) 0.0338(6) 0.0226(5) 0.0060(4) -0.0030(4) 0.0016(4)
C8 0.0290(6) 0.0274(5) 0.0232(6) 0.0053(4) 0.0034(4) -0.0001(4)
C9 0.0242(5) 0.0178(5) 0.0186(5) -0.0007(3) 0.0026(4) 0.0014(3)
C10 0.0236(5) 0.0170(4) 0.0196(5) -0.0006(3) 0.0038(4) 0.0009(3)
C11 0.0276(5) 0.0234(5) 0.0239(5) 0.0032(4) 0.0055(4) -0.0001(4)
C12 0.0258(5) 0.0280(5) 0.0323(6) 0.0019(4) 0.0083(4) -0.0027(4)
C13 0.0220(5) 0.0308(5) 0.0304(6) -0.0027(4) 0.0016(4) 0.0001(4)
C14 0.0265(5) 0.0256(5) 0.0200(5) -0.0007(4) 0.0006(4) 0.0021(4)
C15 0.0240(5) 0.0179(4) 0.0185(5) -0.0013(3) 0.0035(4) 0.0013(3)

loop_
_atom_type_symbol
_atom_type_description
_atom_type_scat_dispersion_real
_atom_type_scat_dispersion_imag
_atom_type_scat_source
C C 0.003 0.002
;International Tables for Crystallography
(1992, Vol. C, Tables 4.2.6.8 and 6.1.1.4)
;
H H 0.000 0.000
;International Tables for Crystallography
(1992, Vol. C, Table 6.1.1.4)
;

loop_
_geom_angle_atom_site_label_1
_geom_angle_atom_site_label_2
_geom_angle_atom_site_label_3
_geom_angle_site_symmetry_1
_geom_angle
_geom_angle_publ_flag
C1 C1 C2 3_657 178.37(14) yes
C3 C2 C1 . 120.62(9) no
C3 C2 C15 . 120.17(9) no
C1 C2 C15 . 119.20(9) no
C2 C3 C4 . 121.70(9) no
C2 C3 H1 . 119.1 no
C4 C3 H1 . 119.1 no
C5 C4 C9 . 119.46(9) no
C5 C4 C3 . 120.60(9) no
C9 C4 C3 . 119.93(9) no
C6 C5 C4 . 120.97(10) no
C6 C5 H2 . 119.5 no
C4 C5 H2 . 119.5 no
C5 C6 C7 . 119.77(10) no
C5 C6 H3 . 120.1 no
C7 C6 H3 . 120.1 no
C8 C7 C6 . 120.32(10) no
C8 C7 H4 . 119.8 no
C6 C7 H4 . 119.8 no
C7 C8 C9 . 121.30(10) no
C7 C8 H5 . 119.4 no
C9 C8 H5 . 119.4 no
C8 C9 C4 . 118.18(9) no
C8 C9 C10 . 122.70(9) no
C4 C9 C10 . 119.12(9) no
C11 C10 C15 . 118.00(9) no
C11 C10 C9 . 122.39(9) no
C15 C10 C9 . 119.61(9) no
C12 C11 C10 . 121.15(9) no
C12 C11 H6 . 119.4 no
C10 C11 H6 . 119.4 no
C11 C12 C13 . 120.53(9) no
C11 C12 H7 . 119.7 no
C13 C12 H7 . 119.7 no
C14 C13 C12 . 119.81(9) no
C14 C13 H8 . 120.1 no
C12 C13 H8 . 120.1 no
C13 C14 C15 . 120.81(9) no
C13 C14 H9 . 119.6 no
C15 C14 H9 . 119.6 no
C14 C15 C10 . 119.68(9) no
C14 C15 C2 . 120.90(9) no
C10 C15 C2 . 119.42(9) no

loop_
_geom_bond_atom_site_label_1
_geom_bond_atom_site_label_2
_geom_bond_site_symmetry_2
_geom_bond_distance
_geom_bond_publ_flag
C1 C1 3_657 1.197(2) yes
C1 C2 . 1.4351(13) yes
C2 C3 . 1.3648(14) yes
C2 C15 . 1.4538(13) yes
C3 C4 . 1.4303(14) no
C3 H1 . 0.9500 no
C4 C5 . 1.4163(14) no
C4 C9 . 1.4169(14) no
C5 C6 . 1.3737(16) no
C5 H2 . 0.9500 no
C6 C7 . 1.4034(17) no
C6 H3 . 0.9500 no
C7 C8 . 1.3779(15) no
C7 H4 . 0.9500 no
C8 C9 . 1.4135(14) no
C8 H5 . 0.9500 no
C9 C10 . 1.4551(14) no
C10 C11 . 1.4116(14) no
C10 C15 . 1.4218(13) no
C11 C12 . 1.3779(15) no
C11 H6 . 0.9500 no
C12 C13 . 1.3997(15) no
C12 H7 . 0.9500 no
C13 C14 . 1.3748(15) no
C13 H8 . 0.9500 no
C14 C15 . 1.4105(14) no
C14 H9 . 0.9500 no

loop_
_geom_hbond_atom_site_label_D
_geom_hbond_atom_site_label_H
_geom_hbond_atom_site_label_A
_geom_hbond_site_symmetry_A
_geom_hbond_distance_DH
_geom_hbond_distance_HA
_geom_hbond_distance_DA
_geom_hbond_angle_DHA
_geom_hbond_publ_flag
C7 H4 Cg2 4_565 0.95 2.94 3.6512(12) 133 yes
C11 H6 Cg3 4_565 0.95 2.82 3.5932(11) 140 yes

loop_
_geom_torsion_atom_site_label_1
_geom_torsion_atom_site_label_2
_geom_torsion_atom_site_label_3
_geom_torsion_atom_site_label_4
_geom_torsion
_geom_torsion_publ_flag
C1 C2 C3 C4 -177.60(9) no
C15 C2 C3 C4 1.56(14) no
C2 C3 C4 C5 177.75(9) no
C2 C3 C4 C9 -1.11(14) no
C9 C4 C5 C6 -0.27(15) no
C3 C4 C5 C6 -179.13(10) no
C4 C5 C6 C7 0.21(17) no
C5 C6 C7 C8 -0.03(17) no
C6 C7 C8 C9 -0.10(17) no
C7 C8 C9 C4 0.04(15) no
C7 C8 C9 C10 179.85(9) no
C5 C4 C9 C8 0.14(14) no
C3 C4 C9 C8 179.01(9) no
C5 C4 C9 C10 -179.68(8) no
C3 C4 C9 C10 -0.80(13) no
C8 C9 C10 C11 2.21(14) no
C4 C9 C10 C11 -177.98(8) no
C8 C9 C10 C15 -177.57(9) no
C4 C9 C10 C15 2.24(13) no
C15 C10 C11 C12 0.73(14) no
C9 C10 C11 C12 -179.05(9) no
C10 C11 C12 C13 0.67(15) no
C11 C12 C13 C14 -1.30(16) no
C12 C13 C14 C15 0.50(15) no
C13 C14 C15 C10 0.91(15) no
C13 C14 C15 C2 -178.99(9) no
C11 C10 C15 C14 -1.50(13) no
C9 C10 C15 C14 178.29(8) no
C11 C10 C15 C2 178.40(8) no
C9 C10 C15 C2 -1.82(13) no
C3 C2 C15 C14 179.83(9) no
C1 C2 C15 C14 -1.01(14) no
C3 C2 C15 C10 -0.07(14) no
C1 C2 C15 C10 179.10(8) no
